data_4117899
loop_
_publ_author_name
'Martin D. Donakowski'
'Romain Gautier'
'Jeongho Yeon'
'Donald T. Moore'
'Juan C. Nino'
'P. Shiv Halasyamani'
'Kenneth R. Poeppelmeier'

_publ_contact_author_address
;Department of Chemistry
Northwestern University
Evanston, Illinois 60208-3113
USA
;
_publ_contact_author_email krp@northwestern.edu
_publ_contact_author_name 'Poeppelmeier, Kenneth'
_publ_contact_author_phone '(708) 491-3505'
_publ_section_title
;
 The Role of Polar, Lamdba (\L)-Shaped Building Units in
 Noncentrosymmetric Inorganic Structures
;
_journal_name_full 'Journal of the American Chemical Society'
_journal_page_first 7679
_journal_page_last 7689
_journal_paper_doi 10.1021/ja210984k
_journal_volume 134
_journal_year 2012
_chemical_formula_moiety 'H12 Ni O6, F4 H2 O2 V'
_chemical_formula_sum 'F4 H14 Ni O8 V'
_chemical_formula_weight 327.76
_space_group_IT_number 2
_symmetry_cell_setting triclinic
_symmetry_Int_Tables_number 2
_symmetry_space_group_name_Hall '-P 1'
_symmetry_space_group_name_H-M 'P -1'
_atom_sites_solution_hydrogens geom
_atom_sites_solution_primary direct
_atom_sites_solution_secondary difmap
_audit_creation_method SHELXL-97
_audit_update_record
;
2011-03-12 # Formatted by publCIF
;
_cell_angle_alpha 88.238(2)
_cell_angle_beta 88.161(2)
_cell_angle_gamma 80.212(2)
_cell_formula_units_Z 4
_cell_length_a 6.4359(3)
_cell_length_b 10.8948(4)
_cell_length_c 13.9323(6)
_cell_measurement_reflns_used 9875
_cell_measurement_temperature 100(2)
_cell_measurement_theta_max 33.32
_cell_measurement_theta_min 2.93
_cell_volume 961.87(7)
_computing_cell_refinement 'Bruker SAINT'
_computing_data_collection 'Bruker APEX2'
_computing_data_reduction 'Bruker SAINT'
_computing_molecular_graphics 'Bruker SHELXTL'
_computing_publication_material 'Bruker SHELXTL'
_computing_structure_refinement 'SHELXL-97 (Sheldrick, 1997)'
_computing_structure_solution 'SHELXS-97 (Sheldrick, 1990)'
_diffrn_ambient_temperature 100(2)
_diffrn_measured_fraction_theta_full 0.996
_diffrn_measured_fraction_theta_max 0.996
_diffrn_measurement_device_type 'Bruker APEX-II CCD'
_diffrn_measurement_method '\f and \w scans'
_diffrn_radiation_monochromator graphite
_diffrn_radiation_type MoK\a
_diffrn_radiation_wavelength 0.71073
_diffrn_reflns_av_R_equivalents 0.0445
_diffrn_reflns_av_sigmaI/netI 0.0310
_diffrn_reflns_limit_h_max 9
_diffrn_reflns_limit_h_min -9
_diffrn_reflns_limit_k_max 16
_diffrn_reflns_limit_k_min -16
_diffrn_reflns_limit_l_max 21
_diffrn_reflns_limit_l_min -21
_diffrn_reflns_number 42097
_diffrn_reflns_theta_full 33.39
_diffrn_reflns_theta_max 33.39
_diffrn_reflns_theta_min 1.46
_diffrn_source 'fine-focus sealed tube'
_diffrn_standards_number 0
_exptl_absorpt_coefficient_mu 3.013
_exptl_absorpt_correction_T_max 0.8056
_exptl_absorpt_correction_T_min 0.6901
_exptl_absorpt_correction_type numerical
_exptl_absorpt_process_details 'Face-indexed absorption correction applied in XPREP (Sheldrick)'
_exptl_crystal_colour green
_exptl_crystal_density_diffrn 2.263
_exptl_crystal_description plate
_exptl_crystal_F_000 660
_exptl_crystal_size_max 0.13
_exptl_crystal_size_mid 0.12
_exptl_crystal_size_min 0.08
_refine_diff_density_max 0.649
_refine_diff_density_min -0.955
_refine_diff_density_rms 0.084
_refine_ls_extinction_method none
_refine_ls_goodness_of_fit_ref 0.964
_refine_ls_hydrogen_treatment refall
_refine_ls_matrix_type full
_refine_ls_number_parameters 371
_refine_ls_number_reflns 7431
_refine_ls_number_restraints 0
_refine_ls_restrained_S_all 0.964
_refine_ls_R_factor_all 0.0330
_refine_ls_R_factor_gt 0.0231
_refine_ls_shift/su_max 0.001
_refine_ls_shift/su_mean 0.000
_refine_ls_structure_factor_coef Fsqd
_refine_ls_weighting_details 'calc w=1/[\s^2^(Fo^2^)+(0.0258P)^2^+0.0000P] where P=(Fo^2^+2Fc^2^)/3'
_refine_ls_weighting_scheme calc
_refine_ls_wR_factor_gt 0.0545
_refine_ls_wR_factor_ref 0.0567
_reflns_number_gt 5959
_reflns_number_total 7431
_reflns_threshold_expression >2sigma(I)
_cod_data_source_file ja210984k_si_003.cif
_cod_data_source_block NiVOF4_H2O_7
_cod_database_code 4117899

loop_
_symmetry_equiv_pos_as_xyz
'x, y, z'
'-x, -y, -z'

loop_
_atom_site_label
_atom_site_type_symbol
_atom_site_fract_x
_atom_site_fract_y
_atom_site_fract_z
_atom_site_U_iso_or_equiv
_atom_site_adp_type
_atom_site_occupancy
_atom_site_symmetry_multiplicity
_atom_site_calc_flag
_atom_site_refinement_flags
Ni1 Ni 0.0000 0.0000 1.0000 0.00638(5) Uani 1 2 d S
Ni2 Ni 0.0000 0.5000 1.0000 0.00683(5) Uani 1 2 d S
Ni3 Ni 0.0000 0.5000 0.5000 0.00636(5) Uani 1 2 d S
Ni4 Ni 0.0000 0.0000 0.5000 0.00664(5) Uani 1 2 d S
V1 V 0.50475(3) 0.761046(19) 0.736940(15) 0.00908(5) Uani 1 1 d .
V2 V 0.51248(3) 0.264627(19) 0.757863(14) 0.00815(4) Uani 1 1 d .
F1 F 0.55723(11) 0.85296(7) 0.84492(5) 0.01365(15) Uani 1 1 d .
F2 F 0.20910(10) 0.81163(7) 0.76063(5) 0.01189(14) Uani 1 1 d .
F3 F 0.43977(11) 0.63538(7) 0.65365(5) 0.01334(15) Uani 1 1 d .
F4 F 0.78571(11) 0.67170(7) 0.74275(5) 0.01197(15) Uani 1 1 d .
F5 F 0.23208(11) 0.35570(7) 0.74495(5) 0.01260(15) Uani 1 1 d .
F6 F 0.57461(11) 0.30337(7) 0.62413(5) 0.01053(14) Uani 1 1 d .
F7 F 0.75317(11) 0.13424(7) 0.75569(5) 0.01315(15) Uani 1 1 d .
F8 F 0.41954(11) 0.19401(7) 0.87744(5) 0.01036(14) Uani 1 1 d .
H1A H 0.385(3) -0.087(2) 0.9465(16) 0.056(7) Uiso 1 1 d .
H1B H 0.389(3) -0.1070(17) 1.0442(14) 0.030(5) Uiso 1 1 d .
O1 O 0.31081(14) -0.07119(9) 0.99406(7) 0.01307(18) Uani 1 1 d .
H2A H -0.025(3) 0.1537(15) 1.1373(12) 0.020(4) Uiso 1 1 d .
H2B H 0.185(3) 0.1386(16) 1.1117(13) 0.033(5) Uiso 1 1 d .
O2 O 0.05529(14) 0.13836(8) 1.08985(7) 0.01049(17) Uani 1 1 d .
H3A H 0.151(3) 0.1317(17) 0.8754(12) 0.028(5) Uiso 1 1 d .
H3B H -0.033(3) 0.1218(16) 0.8387(13) 0.027(5) Uiso 1 1 d .
O3 O 0.04097(14) 0.11919(9) 0.88773(7) 0.01159(17) Uani 1 1 d .
H4A H 0.314(3) 0.3263(18) 0.9677(14) 0.033(5) Uiso 1 1 d .
H4B H 0.374(3) 0.3741(15) 1.0464(13) 0.022(4) Uiso 1 1 d .
O4 O 0.28178(14) 0.38200(9) 0.99817(7) 0.01313(18) Uani 1 1 d .
H5A H 0.216(3) 0.6449(18) 1.0800(16) 0.046(6) Uiso 1 1 d .
H5B H 0.086(3) 0.7154(19) 1.0141(14) 0.046(6) Uiso 1 1 d .
O5 O 0.15644(14) 0.64510(9) 1.02360(7) 0.01199(17) Uani 1 1 d .
H6A H -0.047(3) 0.5854(17) 0.8223(13) 0.027(5) Uiso 1 1 d .
H6B H 0.104(3) 0.4780(18) 0.8224(13) 0.034(5) Uiso 1 1 d .
O6 O 0.04946(14) 0.53547(9) 0.85690(6) 0.01090(17) Uani 1 1 d .
H7A H 0.185(3) 0.6285(17) 0.6152(14) 0.044(6) Uiso 1 1 d .
H7B H -0.028(3) 0.6445(15) 0.6435(12) 0.020(4) Uiso 1 1 d .
O7 O 0.05364(14) 0.63014(8) 0.59555(7) 0.01064(17) Uani 1 1 d .
H8A H 0.385(3) 0.3895(16) 0.5429(13) 0.029(5) Uiso 1 1 d .
H8B H 0.393(3) 0.4154(19) 0.4428(16) 0.057(7) Uiso 1 1 d .
O8 O 0.31086(14) 0.42895(9) 0.49423(7) 0.01299(18) Uani 1 1 d .
H9A H 0.157(3) 0.6382(16) 0.3829(12) 0.025(5) Uiso 1 1 d .
H9B H -0.032(3) 0.6350(17) 0.3417(14) 0.035(5) Uiso 1 1 d .
O9 O 0.04029(14) 0.63053(9) 0.39427(7) 0.01119(17) Uani 1 1 d .
H10A H 0.089(3) -0.0201(19) 0.3233(14) 0.039(6) Uiso 1 1 d .
H10B H -0.064(3) 0.0845(17) 0.3201(12) 0.025(5) Uiso 1 1 d .
O10 O 0.01025(15) 0.02370(9) 0.35641(7) 0.01357(18) Uani 1 1 d .
H11A H 0.238(3) 0.1435(18) 0.4630(15) 0.041(6) Uiso 1 1 d .
H11B H 0.093(3) 0.2184(19) 0.5073(14) 0.045(6) Uiso 1 1 d .
O11 O 0.17059(14) 0.14532(9) 0.51123(7) 0.01099(17) Uani 1 1 d .
H12A H 0.362(3) -0.1308(15) 0.5418(13) 0.024(4) Uiso 1 1 d .
H12B H 0.323(3) -0.1734(19) 0.4546(14) 0.042(6) Uiso 1 1 d .
O12 O 0.28307(14) -0.11537(9) 0.49149(7) 0.01240(18) Uani 1 1 d .
H13A H 0.441(3) 0.048(2) 0.6945(14) 0.047(6) Uiso 1 1 d .
H13B H 0.296(3) 0.1240(16) 0.6397(13) 0.036(5) Uiso 1 1 d .
O13 O 0.36496(15) 0.11623(9) 0.69700(7) 0.01344(18) Uani 1 1 d .
H14A H 0.338(3) 0.6108(18) 0.8642(13) 0.042(6) Uiso 1 1 d .
H14B H 0.508(3) 0.538(2) 0.8248(14) 0.050(6) Uiso 1 1 d .
O14 O 0.46006(14) 0.61362(9) 0.84887(7) 0.01060(17) Uani 1 1 d .
O15 O 0.62547(13) 0.37227(8) 0.80392(6) 0.01163(17) Uani 1 1 d .
O16 O 0.53930(13) 0.86372(8) 0.64960(6) 0.01083(17) Uani 1 1 d .

loop_
_atom_site_aniso_label
_atom_site_aniso_U_11
_atom_site_aniso_U_22
_atom_site_aniso_U_33
_atom_site_aniso_U_23
_atom_site_aniso_U_13
_atom_site_aniso_U_12
Ni1 0.00541(9) 0.00725(10) 0.00646(10) -0.00030(7) -0.00027(7) -0.00095(7)
Ni2 0.00726(9) 0.00660(10) 0.00621(10) -0.00050(7) -0.00038(7) 0.00011(8)
Ni3 0.00529(9) 0.00741(10) 0.00635(10) -0.00041(7) -0.00022(7) -0.00094(7)
Ni4 0.00651(9) 0.00675(10) 0.00630(10) -0.00076(7) -0.00046(7) 0.00003(8)
V1 0.00731(9) 0.01006(10) 0.00965(10) -0.00208(8) -0.00123(7) -0.00031(7)
V2 0.00784(9) 0.00857(10) 0.00763(10) -0.00031(7) 0.00005(7) -0.00026(7)
F1 0.0124(3) 0.0170(4) 0.0122(4) -0.0060(3) 0.0004(3) -0.0036(3)
F2 0.0075(3) 0.0150(4) 0.0120(4) 0.0008(3) 0.0011(3) 0.0010(3)
F3 0.0108(3) 0.0177(4) 0.0124(4) -0.0070(3) 0.0006(3) -0.0038(3)
F4 0.0078(3) 0.0154(4) 0.0117(4) 0.0008(3) 0.0002(3) 0.0008(3)
F5 0.0100(3) 0.0137(4) 0.0126(4) -0.0020(3) -0.0022(3) 0.0029(3)
F6 0.0113(3) 0.0121(3) 0.0078(3) -0.0003(3) 0.0004(3) -0.0009(3)
F7 0.0109(3) 0.0138(4) 0.0127(4) -0.0022(3) -0.0022(3) 0.0042(3)
F8 0.0110(3) 0.0120(3) 0.0078(3) 0.0002(3) 0.0003(3) -0.0014(3)
O1 0.0077(4) 0.0199(5) 0.0100(5) 0.0002(4) -0.0002(3) 0.0021(4)
O2 0.0093(4) 0.0131(4) 0.0097(4) -0.0041(3) 0.0005(3) -0.0028(3)
O3 0.0092(4) 0.0163(5) 0.0099(4) 0.0038(3) -0.0016(3) -0.0046(4)
O4 0.0119(4) 0.0136(5) 0.0121(5) -0.0052(4) -0.0031(3) 0.0043(4)
O5 0.0129(4) 0.0087(4) 0.0144(5) -0.0015(3) -0.0028(3) -0.0012(3)
O6 0.0123(4) 0.0117(4) 0.0071(4) -0.0003(3) -0.0009(3) 0.0025(3)
O7 0.0087(4) 0.0146(4) 0.0092(4) -0.0042(3) 0.0009(3) -0.0029(3)
O8 0.0073(4) 0.0205(5) 0.0095(4) 0.0012(4) -0.0001(3) 0.0019(4)
O9 0.0090(4) 0.0159(4) 0.0092(4) 0.0034(3) -0.0015(3) -0.0040(3)
O10 0.0159(4) 0.0145(5) 0.0073(4) -0.0001(3) 0.0004(3) 0.0056(4)
O11 0.0097(4) 0.0093(4) 0.0139(5) -0.0011(3) 0.0010(3) -0.0016(3)
O12 0.0108(4) 0.0135(4) 0.0111(5) -0.0042(4) -0.0026(3) 0.0042(3)
O13 0.0147(4) 0.0114(4) 0.0149(5) -0.0037(4) -0.0040(4) -0.0028(4)
O14 0.0093(4) 0.0103(4) 0.0119(4) 0.0010(3) 0.0011(3) -0.0013(3)
O15 0.0127(4) 0.0107(4) 0.0121(4) -0.0021(3) -0.0027(3) -0.0029(3)
O16 0.0101(4) 0.0123(4) 0.0096(4) 0.0025(3) 0.0007(3) -0.0010(3)

loop_
_atom_type_symbol
_atom_type_description
_atom_type_scat_dispersion_real
_atom_type_scat_dispersion_imag
_atom_type_scat_source
O O 0.0106 0.0060 'International Tables Vol C Tables 4.2.6.8 and 6.1.1.4'
H H 0.0000 0.0000 'International Tables Vol C Tables 4.2.6.8 and 6.1.1.4'
F F 0.0171 0.0103 'International Tables Vol C Tables 4.2.6.8 and 6.1.1.4'
V V 0.3005 0.5294 'International Tables Vol C Tables 4.2.6.8 and 6.1.1.4'
Ni Ni 0.3393 1.1124 'International Tables Vol C Tables 4.2.6.8 and 6.1.1.4'

loop_
_geom_angle_atom_site_label_1
_geom_angle_atom_site_label_2
_geom_angle_atom_site_label_3
_geom_angle
_geom_angle_site_symmetry_1
_geom_angle_site_symmetry_3
O1 Ni1 O1 180.0 . 2_557
O1 Ni1 O3 89.85(4) . 2_557
O1 Ni1 O3 90.14(4) 2_557 2_557
O1 Ni1 O3 90.15(4) . .
O1 Ni1 O3 89.86(4) 2_557 .
O3 Ni1 O3 180.0 2_557 .
O1 Ni1 O2 90.68(4) . .
O1 Ni1 O2 89.32(4) 2_557 .
O3 Ni1 O2 92.84(4) 2_557 .
O3 Ni1 O2 87.16(4) . .
O1 Ni1 O2 89.32(4) . 2_557
O1 Ni1 O2 90.68(4) 2_557 2_557
O3 Ni1 O2 87.16(4) 2_557 2_557
O3 Ni1 O2 92.84(4) . 2_557
O2 Ni1 O2 180.0 . 2_557
O4 Ni2 O4 180.00(5) . 2_567
O4 Ni2 O6 88.03(4) . .
O4 Ni2 O6 91.97(4) 2_567 .
O4 Ni2 O6 91.97(4) . 2_567
O4 Ni2 O6 88.03(4) 2_567 2_567
O6 Ni2 O6 180.0 . 2_567
O4 Ni2 O5 89.22(4) . .
O4 Ni2 O5 90.78(4) 2_567 .
O6 Ni2 O5 86.26(4) . .
O6 Ni2 O5 93.74(4) 2_567 .
O4 Ni2 O5 90.78(4) . 2_567
O4 Ni2 O5 89.22(4) 2_567 2_567
O6 Ni2 O5 93.74(4) . 2_567
O6 Ni2 O5 86.26(4) 2_567 2_567
O5 Ni2 O5 180.0 . 2_567
O8 Ni3 O8 180.0 2_566 .
O8 Ni3 O7 89.62(4) 2_566 .
O8 Ni3 O7 90.38(4) . .
O8 Ni3 O7 90.38(4) 2_566 2_566
O8 Ni3 O7 89.62(4) . 2_566
O7 Ni3 O7 180.0 . 2_566
O8 Ni3 O9 88.93(4) 2_566 .
O8 Ni3 O9 91.07(4) . .
O7 Ni3 O9 86.20(4) . .
O7 Ni3 O9 93.80(4) 2_566 .
O8 Ni3 O9 91.07(4) 2_566 2_566
O8 Ni3 O9 88.93(4) . 2_566
O7 Ni3 O9 93.80(4) . 2_566
O7 Ni3 O9 86.20(4) 2_566 2_566
O9 Ni3 O9 180.0 . 2_566
O10 Ni4 O10 180.0 . 2_556
O10 Ni4 O12 90.81(4) . 2_556
O10 Ni4 O12 89.19(4) 2_556 2_556
O10 Ni4 O12 89.19(4) . .
O10 Ni4 O12 90.81(4) 2_556 .
O12 Ni4 O12 180.0 2_556 .
O10 Ni4 O11 90.93(4) . 2_556
O10 Ni4 O11 89.07(4) 2_556 2_556
O12 Ni4 O11 86.75(4) 2_556 2_556
O12 Ni4 O11 93.25(4) . 2_556
O10 Ni4 O11 89.07(4) . .
O10 Ni4 O11 90.93(4) 2_556 .
O12 Ni4 O11 93.25(4) 2_556 .
O12 Ni4 O11 86.75(4) . .
O11 Ni4 O11 180.0 2_556 .
O16 V1 F1 99.49(4) . .
O16 V1 F4 99.25(4) . .
F1 V1 F4 89.12(3) . .
O16 V1 F2 98.73(4) . .
F1 V1 F2 89.04(3) . .
F4 V1 F2 161.99(3) . .
O16 V1 F3 95.80(4) . .
F1 V1 F3 164.71(3) . .
F4 V1 F3 88.54(3) . .
F2 V1 F3 88.53(3) . .
O16 V1 O14 176.74(4) . .
F1 V1 O14 83.62(3) . .
F4 V1 O14 79.76(3) . .
F2 V1 O14 82.23(3) . .
F3 V1 O14 81.09(3) . .
O15 V2 F7 97.76(4) . .
O15 V2 F5 99.71(4) . .
F7 V2 F5 162.52(3) . .
O15 V2 F8 97.46(4) . .
F7 V2 F8 88.93(3) . .
F5 V2 F8 88.25(3) . .
O15 V2 F6 96.72(4) . .
F7 V2 F6 88.78(3) . .
F5 V2 F6 89.74(3) . .
F8 V2 F6 165.82(3) . .
O15 V2 O13 178.80(4) . .
F7 V2 O13 81.14(3) . .
F5 V2 O13 81.38(3) . .
F8 V2 O13 82.07(3) . .
F6 V2 O13 83.75(3) . .
Ni1 O1 H1A 127.5(15) . .
Ni1 O1 H1B 126.0(11) . .
H1A O1 H1B 105.3(18) . .
Ni1 O2 H2A 117.7(11) . .
Ni1 O2 H2B 120.6(11) . .
H2A O2 H2B 105.0(15) . .
Ni1 O3 H3A 118.9(14) . .
Ni1 O3 H3B 120.2(12) . .
H3A O3 H3B 112.1(17) . .
Ni2 O4 H4A 127.7(14) . .
Ni2 O4 H4B 124.0(11) . .
H4A O4 H4B 106.1(17) . .
Ni2 O5 H5A 116.5(12) . .
Ni2 O5 H5B 114.9(14) . .
H5A O5 H5B 107.7(18) . .
Ni2 O6 H6A 121.6(11) . .
Ni2 O6 H6B 119.2(13) . .
H6A O6 H6B 107.5(16) . .
Ni3 O7 H7A 118.8(12) . .
Ni3 O7 H7B 119.1(11) . .
H7A O7 H7B 107.4(15) . .
Ni3 O8 H8A 125.5(12) . .
Ni3 O8 H8B 127.5(13) . .
H8A O8 H8B 105.7(17) . .
Ni3 O9 H9A 115.3(13) . .
Ni3 O9 H9B 120.0(12) . .
H9A O9 H9B 111.0(17) . .
Ni4 O10 H10A 122.4(14) . .
Ni4 O10 H10B 128.3(11) . .
H10A O10 H10B 109.3(17) . .
Ni4 O11 H11A 104.1(14) . .
Ni4 O11 H11B 113.3(13) . .
H11A O11 H11B 102.0(18) . .
Ni4 O12 H12A 120.5(11) . .
Ni4 O12 H12B 129.3(13) . .
H12A O12 H12B 106.0(17) . .
V2 O13 H13A 115.0(14) . .
V2 O13 H13B 124.2(11) . .
H13A O13 H13B 104.0(16) . .
V1 O14 H14A 114.9(14) . .
V1 O14 H14B 109.0(13) . .
H14A O14 H14B 103.8(17) . .

loop_
_geom_bond_atom_site_label_1
_geom_bond_atom_site_label_2
_geom_bond_distance
_geom_bond_site_symmetry_2
Ni1 O1 2.0188(9) .
Ni1 O1 2.0188(9) 2_557
Ni1 O3 2.0414(9) 2_557
Ni1 O3 2.0414(9) .
Ni1 O2 2.0720(9) .
Ni1 O2 2.0720(9) 2_557
Ni2 O4 2.0368(9) .
Ni2 O4 2.0368(9) 2_567
Ni2 O6 2.0444(9) .
Ni2 O6 2.0444(9) 2_567
Ni2 O5 2.0532(9) .
Ni2 O5 2.0532(9) 2_567
Ni3 O8 2.0187(9) 2_566
Ni3 O8 2.0187(9) .
Ni3 O7 2.0528(9) .
Ni3 O7 2.0528(9) 2_566
Ni3 O9 2.0571(9) .
Ni3 O9 2.0571(9) 2_566
Ni4 O10 2.0097(9) .
Ni4 O10 2.0097(9) 2_556
Ni4 O12 2.0321(9) 2_556
Ni4 O12 2.0321(9) .
Ni4 O11 2.0866(9) 2_556
Ni4 O11 2.0866(9) .
V1 O16 1.6628(9) .
V1 F1 1.9027(7) .
V1 F4 1.9052(7) .
V1 F2 1.9098(7) .
V1 F3 1.9286(7) .
V1 O14 2.2513(9) .
V2 O15 1.6377(8) .
V2 F7 1.9157(7) .
V2 F5 1.9169(7) .
V2 F8 1.9336(7) .
V2 F6 1.9419(7) .
V2 O13 2.2118(9) .
O1 H1A 0.81(2) .
O1 H1B 0.914(19) .
O2 H2A 0.829(17) .
O2 H2B 0.90(2) .
O3 H3A 0.755(18) .
O3 H3B 0.844(18) .
O4 H4A 0.747(19) .
O4 H4B 0.905(17) .
O5 H5A 0.89(2) .
O5 H5B 0.83(2) .
O6 H6A 0.895(18) .
O6 H6B 0.824(19) .
O7 H7A 0.89(2) .
O7 H7B 0.836(17) .
O8 H8A 0.899(18) .
O8 H8B 0.88(2) .
O9 H9A 0.778(17) .
O9 H9B 0.874(19) .
O10 H10A 0.78(2) .
O10 H10B 0.901(18) .
O11 H11A 0.79(2) .
O11 H11B 0.87(2) .
O12 H12A 0.873(17) .
O12 H12B 0.83(2) .
O13 H13A 0.82(2) .
O13 H13B 0.921(19) .
O14 H14A 0.81(2) .
O14 H14B 0.90(2) .

loop_
_geom_hbond_atom_site_label_D
_geom_hbond_atom_site_label_H
_geom_hbond_atom_site_label_A
_geom_hbond_distance_DH
_geom_hbond_distance_HA
_geom_hbond_distance_DA
_geom_hbond_angle_DHA
_geom_hbond_site_symmetry_A
O1 H1A F1 0.81(2) 1.83(2) 2.6390(12) 172(2) 1_545
O1 H1B F8 0.914(19) 1.797(19) 2.6963(12) 167.5(17) 2_657
O2 H2A F2 0.829(17) 1.828(18) 2.6568(12) 178.2(15) 2_567
O2 H2B F1 0.90(2) 1.80(2) 2.6990(11) 177.3(17) 2_667
O3 H3A F8 0.755(18) 1.965(18) 2.6957(11) 162.9(18) .
O3 H3B F7 0.844(18) 1.809(18) 2.6342(11) 165.5(17) 1_455
O4 H4A F8 0.747(19) 1.96(2) 2.7035(12) 173(2) .
O4 H4B O14 0.905(17) 1.856(17) 2.7504(13) 169.7(15) 2_667
O5 H5A O15 0.89(2) 1.93(2) 2.8069(13) 172.4(18) 2_667
O5 H5B O2 0.83(2) 2.22(2) 2.9558(14) 148.5(18) 2_567
O5 H5B O3 0.83(2) 2.32(2) 2.9530(13) 133.9(18) 2_567
O6 H6A F4 0.895(18) 1.715(18) 2.6048(11) 172.4(17) 1_455
O6 H6B F5 0.824(19) 1.81(2) 2.6340(12) 177.5(19) .
O7 H7A F3 0.89(2) 1.76(2) 2.6484(11) 176.5(18) .
O7 H7B F4 0.836(17) 1.801(18) 2.6361(12) 176.5(15) 1_455
O8 H8A F6 0.899(18) 1.811(18) 2.6989(12) 169.2(17) .
O8 H8B F3 0.88(2) 1.74(2) 2.6088(12) 171(2) 2_666
O9 H9A F6 0.778(17) 1.941(17) 2.6985(11) 164.4(18) 2_666
O9 H9B F5 0.874(19) 1.784(19) 2.6397(11) 165.8(18) 2_566
O10 H10A F7 0.78(2) 1.84(2) 2.6153(12) 173(2) 2_656
O10 H10B F2 0.901(18) 1.745(18) 2.6414(12) 172.9(16) 2_566
O11 H11A O16 0.79(2) 2.08(2) 2.8634(13) 170.2(18) 2_666
O11 H11B O9 0.87(2) 2.22(2) 2.9147(14) 137.7(17) 2_566
O11 H11B O7 0.87(2) 2.25(2) 2.9990(13) 144.1(17) 2_566
O12 H12A O16 0.873(17) 1.910(17) 2.7746(12) 170.5(16) 1_545
O12 H12B F6 0.83(2) 1.84(2) 2.6644(12) 177.0(19) 2_656
O13 H13A O16 0.82(2) 2.11(2) 2.8772(13) 156.6(18) 1_545
O13 H13B O11 0.921(19) 1.98(2) 2.8959(13) 174.9(16) .
O14 H14A O6 0.81(2) 2.160(19) 2.9088(12) 153.1(18) .
O14 H14A O5 0.81(2) 2.49(2) 3.0628(14) 129.0(16) .
O14 H14B O15 0.90(2) 1.86(2) 2.7471(13) 166.8(18) .
